data_1526054
loop_
_publ_author_name
'Fu, W.T.'
'Polderman, M.J.'
'Mulder, F.M.'

_publ_section_title
;
 Structural and transport properties of the Ba Bi1-x Inx O3 system
;
_journal_name_full 'Materials Research Bulletin'
_journal_page_first 1205
_journal_page_last 1211
_journal_volume 35
_journal_year 2000
_chemical_formula_sum 'Ba Bi0.5 In0.5 O3'
_chemical_name_systematic 'Ba (Bi0.5 In0.5) O3'
_space_group_IT_number 140
_symmetry_space_group_name_Hall '-I 4 2c'
_symmetry_space_group_name_H-M 'I 4/m c m'
_cell_angle_alpha 90
_cell_angle_beta 90
_cell_angle_gamma 90
_cell_formula_units_Z 4
_cell_length_a 5.9779
_cell_length_b 5.9779
_cell_length_c 8.4752
_cell_volume 302.864
_citation_journal_id_ASTM MRBUAC
_cod_data_source_file Fu_MRBUAC_2000_285.cif
_cod_data_source_block Ba1Bi0.5In0.5O3
_cod_original_cell_volume 302.8637
_cod_original_formula_sum 'Ba1 Bi0.5 In0.5 O3'
_cod_database_code 1526054

loop_
_symmetry_equiv_pos_as_xyz
x,y,z
-y,x,z
-x,-y,z
y,-x,z
x,-y,-z+1/2
y,x,-z+1/2
-x,y,-z+1/2
-y,-x,-z+1/2
-x,-y,-z
y,-x,-z
x,y,-z
-y,x,-z
-x,y,z-1/2
-y,-x,z-1/2
x,-y,z-1/2
y,x,z-1/2
x+1/2,y+1/2,z+1/2
-y+1/2,x+1/2,z+1/2
-x+1/2,-y+1/2,z+1/2
y+1/2,-x+1/2,z+1/2
x+1/2,-y+1/2,-z+1
y+1/2,x+1/2,-z+1
-x+1/2,y+1/2,-z+1
-y+1/2,-x+1/2,-z+1
-x+1/2,-y+1/2,-z+1/2
y+1/2,-x+1/2,-z+1/2
x+1/2,y+1/2,-z+1/2
-y+1/2,x+1/2,-z+1/2
-x+1/2,y+1/2,z
-y+1/2,-x+1/2,z
x+1/2,-y+1/2,z
y+1/2,x+1/2,z

loop_
_atom_site_label
_atom_site_type_symbol
_atom_site_fract_x
_atom_site_fract_y
_atom_site_fract_z
_atom_site_occupancy
_atom_site_U_iso_or_equiv
O1 O-2 0 0 0.25 1 0.0
Ba1 Ba+2 0.5 0 0.25 1 0.0
O2 O-2 0.2664 0.7664 0 1 0.0
In1 In+3 0 0 0 0.5 0.0
Bi1 Bi+5 0 0 0 0.5 0.0
